data_4072404
loop_
_publ_author_name
'Paneque, Margarita'
'Poveda, Manuel L.'
'Santos, Laura L.'
'Carmona, Ernesto'
'Mereiter, Kurt'

_publ_section_title
;
 Generation of Metallacyclic Structures from the Reactions of Vinyl Ethers
 with a TpMe2IrIIICompound
;
_journal_issue 23
_journal_name_full Organometallics
_journal_page_first 6353
_journal_paper_doi 10.1021/om800844x
_journal_volume 27
_journal_year 2008
_chemical_formula_moiety 'C25 H40 B Ir N6 O2'
_chemical_formula_sum 'C25 H40 B Ir N6 O2'
_chemical_formula_weight 659.64
_chemical_name_common 'compound 3b (L-425-6, 850 mp)'
_chemical_name_systematic
; 
 ? 
;
_space_group_IT_number 2
_symmetry_cell_setting triclinic
_symmetry_space_group_name_Hall '-P 1'
_symmetry_space_group_name_H-M 'P -1'
_atom_sites_solution_hydrogens geom
_atom_sites_solution_primary direct
_atom_sites_solution_secondary difmap
_audit_creation_method SHELXL-97
_cell_angle_alpha 97.230(1)
_cell_angle_beta 94.549(1)
_cell_angle_gamma 96.359(1)
_cell_formula_units_Z 2
_cell_length_a 8.0223(4)
_cell_length_b 13.1372(6)
_cell_length_c 13.2581(6)
_cell_measurement_reflns_used 8750
_cell_measurement_temperature 173(2)
_cell_measurement_theta_max 29.9
_cell_measurement_theta_min 2.3
_cell_volume 1371.46(11)
_computing_cell_refinement 'Bruker SAINT'
_computing_data_collection 'Bruker SAMRT'
_computing_data_reduction 'Bruker SAINT, SADABS, XPREP'
_computing_molecular_graphics 'Bruker SHELXTL'
_computing_publication_material 'Bruker SHELXTL'
_computing_structure_refinement 'SHELXL-97 (Sheldrick, 1997)'
_computing_structure_solution 'SHELXS-97 (Sheldrick, 1997)'
_diffrn_ambient_temperature 173(2)
_diffrn_measured_fraction_theta_full 0.994
_diffrn_measured_fraction_theta_max 0.994
_diffrn_measurement_device_type 'CCD area detector'
_diffrn_measurement_method 'phi and omega scans'
_diffrn_radiation_monochromator graphite
_diffrn_radiation_source 'fine-focus sealed tube'
_diffrn_radiation_type MoK\a
_diffrn_radiation_wavelength 0.71073
_diffrn_reflns_av_R_equivalents 0.0257
_diffrn_reflns_av_sigmaI/netI 0.0236
_diffrn_reflns_limit_h_max 11
_diffrn_reflns_limit_h_min -11
_diffrn_reflns_limit_k_max 18
_diffrn_reflns_limit_k_min -18
_diffrn_reflns_limit_l_max 18
_diffrn_reflns_limit_l_min -18
_diffrn_reflns_number 31122
_diffrn_reflns_theta_full 30.00
_diffrn_reflns_theta_max 30.00
_diffrn_reflns_theta_min 2.36
_diffrn_standards_decay_% 0
_exptl_absorpt_coefficient_mu 4.900
_exptl_absorpt_correction_T_max 0.56
_exptl_absorpt_correction_T_min 0.31
_exptl_absorpt_correction_type multi-scan
_exptl_absorpt_process_details 'program SDABS, G.M. Sheldrick'
_exptl_crystal_colour orange
_exptl_crystal_density_diffrn 1.597
_exptl_crystal_density_method 'not measured'
_exptl_crystal_description block
_exptl_crystal_F_000 660
_exptl_crystal_size_max 0.33
_exptl_crystal_size_mid 0.15
_exptl_crystal_size_min 0.12
_refine_diff_density_max 1.461
_refine_diff_density_min -0.806
_refine_diff_density_rms 0.083
_refine_ls_extinction_method none
_refine_ls_goodness_of_fit_ref 1.057
_refine_ls_hydrogen_treatment constr
_refine_ls_matrix_type full
_refine_ls_number_parameters 322
_refine_ls_number_reflns 7970
_refine_ls_number_restraints 0
_refine_ls_restrained_S_all 1.057
_refine_ls_R_factor_all 0.0232
_refine_ls_R_factor_gt 0.0210
_refine_ls_shift/su_max 0.001
_refine_ls_shift/su_mean 0.000
_refine_ls_structure_factor_coef Fsqd
_refine_ls_weighting_details 'calc w=1/[\s^2^(Fo^2^)+(0.0259P)^2^+0.4036P] where P=(Fo^2^+2Fc^2^)/3'
_refine_ls_weighting_scheme calc
_refine_ls_wR_factor_gt 0.0490
_refine_ls_wR_factor_ref 0.0497
_reflns_number_gt 7511
_reflns_number_total 7970
_reflns_threshold_expression >2sigma(I)
_cod_data_source_file om800844x_si_001.cif
_cod_data_source_block 3b-850
_cod_depositor_comments
;
The following automatic conversions were performed:

'_symmetry_cell_setting' value 'Triclinic' changed to 'triclinic'
according to /home/saulius/struct/CIF-dictionaries/cif_core.dic
dictionary named 'cif_core.dic' version 2.4.1 from 2010-06-29.

Automatic conversion script
Id: cif_fix_values 1715 2011-07-08 13:25:40Z adriana 
;
_cod_original_sg_symbol_H-M P-1
_cod_database_code 4072404

loop_
_symmetry_equiv_pos_as_xyz
'x, y, z'
'-x, -y, -z'

loop_
_atom_site_label
_atom_site_type_symbol
_atom_site_fract_x
_atom_site_fract_y
_atom_site_fract_z
_atom_site_U_iso_or_equiv
_atom_site_adp_type
_atom_site_occupancy
_atom_site_symmetry_multiplicity
_atom_site_calc_flag
_atom_site_refinement_flags
Ir Ir 0.433785(9) 0.274027(6) 0.210165(6) 0.02438(3) Uani 1 1 d .
B B 0.5014(3) 0.2582(2) 0.44786(18) 0.0269(5) Uani 1 1 d .
H0B H 0.5187 0.2540 0.5227 0.032 Uiso 1 1 calc R
N1 N 0.5996(2) 0.37739(15) 0.32379(14) 0.0268(4) Uani 1 1 d .
N2 N 0.5967(2) 0.35904(14) 0.42337(13) 0.0261(4) Uani 1 1 d .
C1 C 0.7127(3) 0.46075(18) 0.32396(18) 0.0306(4) Uani 1 1 d .
C2 C 0.7808(3) 0.49653(18) 0.42352(18) 0.0334(5) Uani 1 1 d .
H2 H 0.8632 0.5545 0.4451 0.040 Uiso 1 1 calc R
C3 C 0.7051(3) 0.43114(18) 0.48460(17) 0.0295(4) Uani 1 1 d .
C4 C 0.7549(4) 0.5036(2) 0.2287(2) 0.0411(6) Uani 1 1 d .
H4A H 0.8739 0.5325 0.2360 0.062 Uiso 1 1 calc R
H4B H 0.6844 0.5581 0.2170 0.062 Uiso 1 1 calc R
H4C H 0.7342 0.4483 0.1706 0.062 Uiso 1 1 calc R
C5 C 0.7287(4) 0.4358(2) 0.59772(19) 0.0422(6) Uani 1 1 d .
H5A H 0.6196 0.4389 0.6257 0.063 Uiso 1 1 calc R
H5B H 0.8057 0.4975 0.6267 0.063 Uiso 1 1 calc R
H5C H 0.7762 0.3740 0.6152 0.063 Uiso 1 1 calc R
N3 N 0.5547(2) 0.15713(15) 0.28140(13) 0.0255(3) Uani 1 1 d .
N4 N 0.5701(2) 0.16588(14) 0.38617(13) 0.0264(4) Uani 1 1 d .
C6 C 0.6334(3) 0.07662(18) 0.24729(18) 0.0302(4) Uani 1 1 d .
C7 C 0.6986(3) 0.03334(19) 0.33066(19) 0.0352(5) Uani 1 1 d .
H7 H 0.7591 -0.0250 0.3283 0.042 Uiso 1 1 calc R
C8 C 0.6578(3) 0.09185(18) 0.41701(18) 0.0310(5) Uani 1 1 d .
C9 C 0.6440(4) 0.0455(2) 0.13651(19) 0.0395(6) Uani 1 1 d .
H9A H 0.6970 0.1042 0.1068 0.059 Uiso 1 1 calc R
H9B H 0.5304 0.0240 0.1024 0.059 Uiso 1 1 calc R
H9C H 0.7116 -0.0121 0.1272 0.059 Uiso 1 1 calc R
C10 C 0.7009(4) 0.0824(2) 0.52656(19) 0.0413(6) Uani 1 1 d .
H10A H 0.5970 0.0708 0.5599 0.062 Uiso 1 1 calc R
H10B H 0.7681 0.1462 0.5603 0.062 Uiso 1 1 calc R
H10C H 0.7658 0.0240 0.5315 0.062 Uiso 1 1 calc R
N5 N 0.2597(2) 0.26876(15) 0.31649(14) 0.0286(4) Uani 1 1 d .
N6 N 0.3123(2) 0.25501(15) 0.41444(14) 0.0282(4) Uani 1 1 d .
C11 C 0.0915(3) 0.2689(2) 0.31207(19) 0.0341(5) Uani 1 1 d .
C12 C 0.0373(3) 0.2557(2) 0.4066(2) 0.0380(5) Uani 1 1 d .
H12 H -0.0754 0.2531 0.4243 0.046 Uiso 1 1 calc R
C13 C 0.1786(3) 0.24715(18) 0.47037(19) 0.0334(5) Uani 1 1 d .
C14 C -0.0145(3) 0.2825(2) 0.2176(2) 0.0458(7) Uani 1 1 d .
H14A H 0.0141 0.3524 0.2007 0.069 Uiso 1 1 calc R
H14B H -0.1339 0.2722 0.2296 0.069 Uiso 1 1 calc R
H14C H 0.0068 0.2316 0.1609 0.069 Uiso 1 1 calc R
C15 C 0.1956(4) 0.2333(2) 0.5804(2) 0.0453(6) Uani 1 1 d .
H15A H 0.2729 0.2906 0.6188 0.068 Uiso 1 1 calc R
H15B H 0.2402 0.1678 0.5879 0.068 Uiso 1 1 calc R
H15C H 0.0850 0.2322 0.6070 0.068 Uiso 1 1 calc R
O1 O 0.2056(2) 0.10335(15) 0.08026(13) 0.0393(4) Uani 1 1 d .
O2 O 0.6040(2) 0.28426(14) 0.10447(12) 0.0316(3) Uani 1 1 d .
C16 C 0.3042(3) 0.19222(19) 0.09849(18) 0.0314(5) Uani 1 1 d .
C17 C 0.3342(3) 0.2431(2) 0.00473(18) 0.0371(5) Uani 1 1 d .
H17 H 0.2730 0.2025 -0.0589 0.044 Uiso 1 1 calc R
C18 C 0.2725(4) 0.3492(2) 0.0305(2) 0.0430(6) Uani 1 1 d .
H18A H 0.1478 0.3417 0.0244 0.052 Uiso 1 1 calc R
H18B H 0.3128 0.3964 -0.0174 0.052 Uiso 1 1 calc R
C19 C 0.3429(3) 0.3932(2) 0.14104(18) 0.0364(5) Uani 1 1 d .
H19A H 0.2529 0.4210 0.1792 0.044 Uiso 1 1 calc R
H19B H 0.4349 0.4500 0.1407 0.044 Uiso 1 1 calc R
C20 C 0.5285(3) 0.2496(2) 0.00421(18) 0.0353(5) Uani 1 1 d .
H20 H 0.5565 0.1779 -0.0153 0.042 Uiso 1 1 calc R
C21 C 0.6030(4) 0.3163(3) -0.0705(2) 0.0531(7) Uani 1 1 d .
H21A H 0.7274 0.3207 -0.0618 0.064 Uiso 1 1 calc R
H21B H 0.5719 0.3872 -0.0556 0.064 Uiso 1 1 calc R
C22 C 0.5391(6) 0.2716(4) -0.1817(2) 0.0745(11) Uani 1 1 d .
H22A H 0.5888 0.3162 -0.2281 0.112 Uiso 1 1 calc R
H22B H 0.4161 0.2681 -0.1906 0.112 Uiso 1 1 calc R
H22C H 0.5718 0.2020 -0.1969 0.112 Uiso 1 1 calc R
C23 C 0.1692(4) 0.0453(2) 0.1649(2) 0.0433(6) Uani 1 1 d .
H23A H 0.0752 0.0718 0.2000 0.052 Uiso 1 1 calc R
H23B H 0.2695 0.0529 0.2150 0.052 Uiso 1 1 calc R
C24 C 0.1226(4) -0.0655(2) 0.1215(2) 0.0449(6) Uani 1 1 d .
H24A H 0.2200 -0.0920 0.0902 0.054 Uiso 1 1 calc R
H24B H 0.0287 -0.0711 0.0671 0.054 Uiso 1 1 calc R
C25 C 0.0701(4) -0.1312(3) 0.2022(2) 0.0526(7) Uani 1 1 d .
H25A H 0.0420 -0.2034 0.1711 0.079 Uiso 1 1 calc R
H25B H -0.0287 -0.1066 0.2318 0.079 Uiso 1 1 calc R
H25C H 0.1629 -0.1260 0.2560 0.079 Uiso 1 1 calc R

loop_
_atom_site_aniso_label
_atom_site_aniso_U_11
_atom_site_aniso_U_22
_atom_site_aniso_U_33
_atom_site_aniso_U_23
_atom_site_aniso_U_13
_atom_site_aniso_U_12
Ir 0.02436(4) 0.02448(5) 0.02425(4) 0.00318(3) 0.00217(3) 0.00301(3)
B 0.0286(11) 0.0263(12) 0.0257(10) 0.0039(9) 0.0063(8) -0.0009(9)
N1 0.0286(9) 0.0247(9) 0.0277(8) 0.0053(7) 0.0059(7) 0.0016(7)
N2 0.0279(8) 0.0245(9) 0.0247(8) 0.0025(7) 0.0043(6) -0.0018(7)
C1 0.0340(11) 0.0232(11) 0.0348(11) 0.0058(9) 0.0054(9) 0.0007(9)
C2 0.0375(12) 0.0229(11) 0.0373(12) 0.0021(9) 0.0030(9) -0.0046(9)
C3 0.0321(10) 0.0239(11) 0.0304(10) -0.0013(8) 0.0021(8) 0.0007(8)
C4 0.0519(15) 0.0320(13) 0.0396(13) 0.0124(10) 0.0076(11) -0.0045(11)
C5 0.0498(14) 0.0416(15) 0.0301(11) -0.0018(10) 0.0002(10) -0.0067(12)
N3 0.0274(8) 0.0243(9) 0.0247(8) 0.0034(7) 0.0031(6) 0.0019(7)
N4 0.0304(9) 0.0239(9) 0.0249(8) 0.0063(7) 0.0036(7) -0.0007(7)
C6 0.0320(11) 0.0235(11) 0.0360(11) 0.0052(9) 0.0061(9) 0.0039(9)
C7 0.0385(12) 0.0271(12) 0.0433(13) 0.0115(10) 0.0074(10) 0.0086(10)
C8 0.0305(10) 0.0282(12) 0.0357(11) 0.0128(9) 0.0038(8) -0.0005(9)
C9 0.0500(14) 0.0337(13) 0.0362(12) 0.0005(10) 0.0083(10) 0.0135(11)
C10 0.0452(14) 0.0435(15) 0.0378(12) 0.0185(11) 0.0027(10) 0.0027(12)
N5 0.0240(8) 0.0296(10) 0.0308(9) 0.0007(7) 0.0027(7) 0.0011(7)
N6 0.0277(8) 0.0278(10) 0.0286(8) 0.0026(7) 0.0084(7) -0.0017(7)
C11 0.0258(10) 0.0303(12) 0.0446(13) -0.0017(10) 0.0060(9) 0.0024(9)
C12 0.0280(10) 0.0320(13) 0.0533(15) 0.0006(11) 0.0158(10) -0.0013(9)
C13 0.0343(11) 0.0233(11) 0.0423(12) 0.0018(9) 0.0165(9) -0.0034(9)
C14 0.0302(11) 0.0552(18) 0.0505(15) -0.0006(13) -0.0005(10) 0.0098(11)
C15 0.0539(16) 0.0422(16) 0.0466(14) 0.0176(12) 0.0255(12) 0.0076(13)
O1 0.0417(9) 0.0403(10) 0.0312(8) 0.0013(7) -0.0035(7) -0.0076(8)
O2 0.0314(8) 0.0366(9) 0.0277(7) 0.0067(7) 0.0055(6) 0.0029(7)
C16 0.0304(10) 0.0330(12) 0.0309(10) 0.0031(9) 0.0019(8) 0.0062(9)
C17 0.0403(12) 0.0415(15) 0.0290(11) 0.0054(10) -0.0013(9) 0.0056(11)
C18 0.0482(15) 0.0460(16) 0.0376(13) 0.0102(11) -0.0017(11) 0.0163(12)
C19 0.0414(13) 0.0353(13) 0.0341(11) 0.0069(10) -0.0012(9) 0.0127(10)
C20 0.0430(13) 0.0363(13) 0.0282(10) 0.0083(9) 0.0054(9) 0.0060(10)
C21 0.0609(18) 0.065(2) 0.0375(14) 0.0193(14) 0.0110(13) 0.0071(16)
C22 0.097(3) 0.098(3) 0.0382(16) 0.0242(18) 0.0161(17) 0.028(2)
C23 0.0468(14) 0.0431(16) 0.0354(12) 0.0010(11) 0.0032(11) -0.0094(12)
C24 0.0541(16) 0.0399(15) 0.0393(13) 0.0048(11) 0.0019(12) 0.0023(12)
C25 0.0604(18) 0.0484(18) 0.0492(16) 0.0119(14) 0.0059(14) 0.0009(14)

loop_
_atom_type_symbol
_atom_type_description
_atom_type_scat_dispersion_real
_atom_type_scat_dispersion_imag
_atom_type_scat_source
C C 0.0033 0.0016 'International Tables Vol C Tables 4.2.6.8 and 6.1.1.4'
H H 0.0000 0.0000 'International Tables Vol C Tables 4.2.6.8 and 6.1.1.4'
B B 0.0013 0.0007 'International Tables Vol C Tables 4.2.6.8 and 6.1.1.4'
N N 0.0061 0.0033 'International Tables Vol C Tables 4.2.6.8 and 6.1.1.4'
O O 0.0106 0.0060 'International Tables Vol C Tables 4.2.6.8 and 6.1.1.4'
Ir Ir -1.4442 7.9887 'International Tables Vol C Tables 4.2.6.8 and 6.1.1.4'

loop_
_geom_angle_atom_site_label_1
_geom_angle_atom_site_label_2
_geom_angle_atom_site_label_3
_geom_angle
C16 Ir O2 81.47(9)
C16 Ir N5 98.97(9)
O2 Ir N5 178.02(7)
C16 Ir C19 82.19(10)
O2 Ir C19 82.10(9)
N5 Ir C19 96.04(9)
C16 Ir N1 172.59(9)
O2 Ir N1 91.80(7)
N5 Ir N1 87.65(7)
C19 Ir N1 93.84(9)
C16 Ir N3 101.05(9)
O2 Ir N3 93.47(7)
N5 Ir N3 88.34(7)
C19 Ir N3 174.11(9)
N1 Ir N3 82.38(7)
N2 B N6 109.34(19)
N2 B N4 108.22(17)
N6 B N4 108.88(18)
N2 B H0B 110.1
N6 B H0B 110.1
N4 B H0B 110.1
C1 N1 N2 106.76(18)
C1 N1 Ir 136.03(16)
N2 N1 Ir 117.21(13)
C3 N2 N1 109.77(18)
C3 N2 B 129.59(19)
N1 N2 B 119.87(17)
N1 C1 C2 109.5(2)
N1 C1 C4 122.9(2)
C2 C1 C4 127.6(2)
C3 C2 C1 106.3(2)
C3 C2 H2 126.8
C1 C2 H2 126.8
N2 C3 C2 107.6(2)
N2 C3 C5 123.6(2)
C2 C3 C5 128.7(2)
C1 C4 H4A 109.5
C1 C4 H4B 109.5
H4A C4 H4B 109.5
C1 C4 H4C 109.5
H4A C4 H4C 109.5
H4B C4 H4C 109.5
C3 C5 H5A 109.5
C3 C5 H5B 109.5
H5A C5 H5B 109.5
C3 C5 H5C 109.5
H5A C5 H5C 109.5
H5B C5 H5C 109.5
C6 N3 N4 107.04(18)
C6 N3 Ir 134.83(15)
N4 N3 Ir 117.95(13)
C8 N4 N3 109.89(18)
C8 N4 B 131.14(19)
N3 N4 B 118.77(18)
N3 C6 C7 109.1(2)
N3 C6 C9 121.7(2)
C7 C6 C9 129.2(2)
C8 C7 C6 106.5(2)
C8 C7 H7 126.7
C6 C7 H7 126.7
N4 C8 C7 107.5(2)
N4 C8 C10 123.1(2)
C7 C8 C10 129.4(2)
C6 C9 H9A 109.5
C6 C9 H9B 109.5
H9A C9 H9B 109.5
C6 C9 H9C 109.5
H9A C9 H9C 109.5
H9B C9 H9C 109.5
C8 C10 H10A 109.5
C8 C10 H10B 109.5
H10A C10 H10B 109.5
C8 C10 H10C 109.5
H10A C10 H10C 109.5
H10B C10 H10C 109.5
C11 N5 N6 106.77(19)
C11 N5 Ir 134.15(17)
N6 N5 Ir 118.91(13)
C13 N6 N5 109.89(19)
C13 N6 B 129.6(2)
N5 N6 B 120.32(17)
N5 C11 C12 109.4(2)
N5 C11 C14 123.5(2)
C12 C11 C14 127.2(2)
C11 C12 C13 106.9(2)
C11 C12 H12 126.6
C13 C12 H12 126.6
N6 C13 C12 107.1(2)
N6 C13 C15 122.6(2)
C12 C13 C15 130.3(2)
C11 C14 H14A 109.5
C11 C14 H14B 109.5
H14A C14 H14B 109.5
C11 C14 H14C 109.5
H14A C14 H14C 109.5
H14B C14 H14C 109.5
C13 C15 H15A 109.5
C13 C15 H15B 109.5
H15A C15 H15B 109.5
C13 C15 H15C 109.5
H15A C15 H15C 109.5
H15B C15 H15C 109.5
C16 O1 C23 119.53(19)
C20 O2 Ir 111.80(14)
O1 C16 C17 114.2(2)
O1 C16 Ir 137.97(18)
C17 C16 Ir 107.65(17)
C16 C17 C18 103.0(2)
C16 C17 C20 102.15(19)
C18 C17 C20 113.1(2)
C16 C17 H17 112.6
C18 C17 H17 112.6
C20 C17 H17 112.6
C17 C18 C19 108.0(2)
C17 C18 H18A 110.1
C19 C18 H18A 110.1
C17 C18 H18B 110.1
C19 C18 H18B 110.1
H18A C18 H18B 108.4
C18 C19 Ir 108.04(17)
C18 C19 H19A 110.1
Ir C19 H19A 110.1
C18 C19 H19B 110.1
Ir C19 H19B 110.1
H19A C19 H19B 108.4
O2 C20 C21 110.4(2)
O2 C20 C17 108.93(19)
C21 C20 C17 114.9(2)
O2 C20 H20 107.4
C21 C20 H20 107.4
C17 C20 H20 107.4
C20 C21 C22 111.2(3)
C20 C21 H21A 109.4
C22 C21 H21A 109.4
C20 C21 H21B 109.4
C22 C21 H21B 109.4
H21A C21 H21B 108.0
C21 C22 H22A 109.5
C21 C22 H22B 109.5
H22A C22 H22B 109.5
C21 C22 H22C 109.5
H22A C22 H22C 109.5
H22B C22 H22C 109.5
O1 C23 C24 107.7(2)
O1 C23 H23A 110.2
C24 C23 H23A 110.2
O1 C23 H23B 110.2
C24 C23 H23B 110.2
H23A C23 H23B 108.5
C23 C24 C25 111.9(2)
C23 C24 H24A 109.2
C25 C24 H24A 109.2
C23 C24 H24B 109.2
C25 C24 H24B 109.2
H24A C24 H24B 107.9
C24 C25 H25A 109.5
C24 C25 H25B 109.5
H25A C25 H25B 109.5
C24 C25 H25C 109.5
H25A C25 H25C 109.5
H25B C25 H25C 109.5

loop_
_geom_bond_atom_site_label_1
_geom_bond_atom_site_label_2
_geom_bond_distance
Ir C16 1.881(2)
Ir O2 2.0390(16)
Ir N5 2.0632(19)
Ir C19 2.081(2)
Ir N1 2.1563(19)
Ir N3 2.1774(18)
B N2 1.539(3)
B N6 1.541(3)
B N4 1.553(3)
B H0B 1.0000
N1 C1 1.342(3)
N1 N2 1.373(2)
N2 C3 1.350(3)
C1 C2 1.391(3)
C1 C4 1.494(3)
C2 C3 1.379(3)
C2 H2 0.9500
C3 C5 1.489(3)
C4 H4A 0.9800
C4 H4B 0.9800
C4 H4C 0.9800
C5 H5A 0.9800
C5 H5B 0.9800
C5 H5C 0.9800
N3 C6 1.340(3)
N3 N4 1.374(2)
N4 C8 1.347(3)
C6 C7 1.397(3)
C6 C9 1.486(3)
C7 C8 1.379(3)
C7 H7 0.9500
C8 C10 1.490(3)
C9 H9A 0.9800
C9 H9B 0.9800
C9 H9C 0.9800
C10 H10A 0.9800
C10 H10B 0.9800
C10 H10C 0.9800
N5 C11 1.347(3)
N5 N6 1.373(3)
N6 C13 1.353(3)
C11 C12 1.383(4)
C11 C14 1.498(4)
C12 C13 1.383(4)
C12 H12 0.9500
C13 C15 1.491(4)
C14 H14A 0.9800
C14 H14B 0.9800
C14 H14C 0.9800
C15 H15A 0.9800
C15 H15B 0.9800
C15 H15C 0.9800
O1 C16 1.319(3)
O1 C23 1.464(3)
O2 C20 1.414(3)
C16 C17 1.507(3)
C17 C18 1.538(4)
C17 C20 1.552(4)
C17 H17 1.0000
C18 C19 1.545(3)
C18 H18A 0.9900
C18 H18B 0.9900
C19 H19A 0.9900
C19 H19B 0.9900
C20 C21 1.518(4)
C20 H20 1.0000
C21 C22 1.542(5)
C21 H21A 0.9900
C21 H21B 0.9900
C22 H22A 0.9800
C22 H22B 0.9800
C22 H22C 0.9800
C23 C24 1.491(4)
C23 H23A 0.9900
C23 H23B 0.9900
C24 C25 1.514(4)
C24 H24A 0.9900
C24 H24B 0.9900
C25 H25A 0.9800
C25 H25B 0.9800
C25 H25C 0.9800

loop_
_geom_torsion_atom_site_label_1
_geom_torsion_atom_site_label_2
_geom_torsion_atom_site_label_3
_geom_torsion_atom_site_label_4
_geom_torsion
O2 Ir N1 C1 34.8(2)
N5 Ir N1 C1 -143.3(2)
C19 Ir N1 C1 -47.4(2)
N3 Ir N1 C1 128.1(2)
O2 Ir N1 N2 -145.34(15)
N5 Ir N1 N2 36.56(15)
C19 Ir N1 N2 132.46(16)
N3 Ir N1 N2 -52.08(15)
C1 N1 N2 C3 0.9(2)
Ir N1 N2 C3 -179.03(14)
C1 N1 N2 B -169.98(19)
Ir N1 N2 B 10.1(2)
N6 B N2 C3 127.9(2)
N4 B N2 C3 -113.6(2)
N6 B N2 N1 -63.3(2)
N4 B N2 N1 55.2(2)
N2 N1 C1 C2 -0.7(3)
Ir N1 C1 C2 179.19(17)
N2 N1 C1 C4 178.5(2)
Ir N1 C1 C4 -1.7(4)
N1 C1 C2 C3 0.2(3)
C4 C1 C2 C3 -178.8(2)
N1 N2 C3 C2 -0.7(3)
B N2 C3 C2 169.0(2)
N1 N2 C3 C5 177.9(2)
B N2 C3 C5 -12.4(4)
C1 C2 C3 N2 0.3(3)
C1 C2 C3 C5 -178.3(2)
C16 Ir N3 C6 45.8(2)
O2 Ir N3 C6 -36.2(2)
N5 Ir N3 C6 144.6(2)
N1 Ir N3 C6 -127.5(2)
C16 Ir N3 N4 -139.77(16)
O2 Ir N3 N4 138.25(15)
N5 Ir N3 N4 -40.96(15)
N1 Ir N3 N4 46.89(15)
C6 N3 N4 C8 0.2(2)
Ir N3 N4 C8 -175.66(14)
C6 N3 N4 B 175.66(19)
Ir N3 N4 B -0.2(2)
N2 B N4 C8 113.5(2)
N6 B N4 C8 -127.7(2)
N2 B N4 N3 -60.8(2)
N6 B N4 N3 57.9(2)
N4 N3 C6 C7 0.3(3)
Ir N3 C6 C7 175.16(16)
N4 N3 C6 C9 -179.1(2)
Ir N3 C6 C9 -4.2(4)
N3 C6 C7 C8 -0.7(3)
C9 C6 C7 C8 178.6(2)
N3 N4 C8 C7 -0.6(3)
B N4 C8 C7 -175.4(2)
N3 N4 C8 C10 178.0(2)
B N4 C8 C10 3.3(4)
C6 C7 C8 N4 0.8(3)
C6 C7 C8 C10 -177.7(2)
C16 Ir N5 C11 -37.1(2)
C19 Ir N5 C11 45.9(2)
N1 Ir N5 C11 139.6(2)
N3 Ir N5 C11 -138.0(2)
C16 Ir N5 N6 137.43(17)
C19 Ir N5 N6 -139.56(17)
N1 Ir N5 N6 -45.94(16)
N3 Ir N5 N6 36.50(16)
C11 N5 N6 C13 -0.2(3)
Ir N5 N6 C13 -176.14(15)
C11 N5 N6 B -176.0(2)
Ir N5 N6 B 8.1(3)
N2 B N6 C13 -121.6(2)
N4 B N6 C13 120.4(2)
N2 B N6 N5 53.2(3)
N4 B N6 N5 -64.8(3)
N6 N5 C11 C12 0.2(3)
Ir N5 C11 C12 175.18(17)
N6 N5 C11 C14 179.7(2)
Ir N5 C11 C14 -5.3(4)
N5 C11 C12 C13 -0.1(3)
C14 C11 C12 C13 -179.6(3)
N5 N6 C13 C12 0.2(3)
B N6 C13 C12 175.4(2)
N5 N6 C13 C15 -179.1(2)
B N6 C13 C15 -3.9(4)
C11 C12 C13 N6 -0.1(3)
C11 C12 C13 C15 179.2(3)
C16 Ir O2 C20 13.85(16)
C19 Ir O2 C20 -69.38(17)
N1 Ir O2 C20 -163.02(16)
N3 Ir O2 C20 114.51(16)
C23 O1 C16 C17 178.9(2)
C23 O1 C16 Ir 3.7(4)
O2 Ir C16 O1 135.4(3)
N5 Ir C16 O1 -46.5(3)
C19 Ir C16 O1 -141.4(3)
N3 Ir C16 O1 43.6(3)
O2 Ir C16 C17 -39.97(16)
N5 Ir C16 C17 138.08(16)
C19 Ir C16 C17 43.15(17)
N3 Ir C16 C17 -131.87(16)
O1 C16 C17 C18 122.5(2)
Ir C16 C17 C18 -60.9(2)
O1 C16 C17 C20 -120.0(2)
Ir C16 C17 C20 56.6(2)
C16 C17 C18 C19 45.1(3)
C20 C17 C18 C19 -64.3(3)
C17 C18 C19 Ir -13.7(3)
C16 Ir C19 C18 -15.96(19)
O2 Ir C19 C18 66.45(18)
N5 Ir C19 C18 -114.23(19)
N1 Ir C19 C18 157.74(18)
Ir O2 C20 C21 142.10(19)
Ir O2 C20 C17 15.1(2)
C16 C17 C20 O2 -44.3(3)
C18 C17 C20 O2 65.7(3)
C16 C17 C20 C21 -168.8(2)
C18 C17 C20 C21 -58.8(3)
O2 C20 C21 C22 172.7(3)
C17 C20 C21 C22 -63.6(3)
C16 O1 C23 C24 -156.1(2)
O1 C23 C24 C25 -175.8(2)
